data_4303679
loop_
_publ_author_name
'Xiao-Qing Zhao'
'Bin Zhao'
'Shi Wei'
'Peng Cheng'

_publ_section_title
;
Synthesis, Structures, and Luminescent and Magnetic Properties of Ln-Ag
Heterometal-Organic Frameworks
;
_journal_name_full 'Inorganic Chemistry'
_journal_page_first 11048
_journal_page_last 11057
_journal_paper_doi 10.1021/ic901291b
_journal_volume 48
_journal_year 2009
_chemical_formula_moiety 'C14 H6 Ag3 N2 O11 Tm'
_chemical_formula_sum 'C14 H6 Ag3 N2 O11 Tm'
_chemical_formula_weight 870.75
_chemical_name_systematic
; 
 ? 
;
_space_group_IT_number 52
_symmetry_cell_setting orthorhombic
_symmetry_space_group_name_Hall '-P 2a 2bc'
_symmetry_space_group_name_H-M 'P n n a'
_atom_sites_solution_hydrogens geom
_atom_sites_solution_primary direct
_atom_sites_solution_secondary difmap
_audit_creation_method SHELXL-97
_cell_angle_alpha 90.00
_cell_angle_beta 90.00
_cell_angle_gamma 90.00
_cell_formula_units_Z 4
_cell_length_a 8.2870(15)
_cell_length_b 14.539(3)
_cell_length_c 13.680(3)
_cell_measurement_reflns_used 4448
_cell_measurement_temperature 294(2)
_cell_measurement_theta_max 26.42
_cell_measurement_theta_min 2.80
_cell_volume 1648.2(6)
_computing_cell_refinement 'Bruker SMART'
_computing_data_collection 'Bruker SMART'
_computing_data_reduction 'Bruker SAINT'
_computing_molecular_graphics 'Bruker SHELXTL'
_computing_publication_material 'Bruker SHELXTL'
_computing_structure_refinement 'SHELXL-97 (Sheldrick, 1997)'
_computing_structure_solution 'SHELXS-97 (Sheldrick, 1990)'
_diffrn_ambient_temperature 294(2)
_diffrn_measured_fraction_theta_full 0.999
_diffrn_measured_fraction_theta_max 0.999
_diffrn_measurement_device_type 'CCD area detector'
_diffrn_measurement_method 'phi and omega scans'
_diffrn_radiation_monochromator graphite
_diffrn_radiation_source 'fine-focus sealed tube'
_diffrn_radiation_type MoK\a
_diffrn_radiation_wavelength 0.71073
_diffrn_reflns_av_R_equivalents 0.1349
_diffrn_reflns_av_sigmaI/netI 0.0718
_diffrn_reflns_limit_h_max 9
_diffrn_reflns_limit_h_min -6
_diffrn_reflns_limit_k_max 12
_diffrn_reflns_limit_k_min -17
_diffrn_reflns_limit_l_max 16
_diffrn_reflns_limit_l_min -15
_diffrn_reflns_number 7706
_diffrn_reflns_theta_full 25.02
_diffrn_reflns_theta_max 25.02
_diffrn_reflns_theta_min 2.04
_exptl_absorpt_coefficient_mu 8.916
_exptl_absorpt_correction_T_max 1.000000
_exptl_absorpt_correction_T_min 0.320394
_exptl_absorpt_correction_type multi-scan
_exptl_absorpt_process_details SADABS
_exptl_crystal_density_diffrn 3.509
_exptl_crystal_density_meas ?
_exptl_crystal_density_method 'not measured'
_exptl_crystal_F_000 1608
_exptl_crystal_size_max 0.24
_exptl_crystal_size_mid 0.18
_exptl_crystal_size_min 0.12
_refine_diff_density_max 3.309
_refine_diff_density_min -2.483
_refine_diff_density_rms 0.335
_refine_ls_extinction_coef 0.0075(5)
_refine_ls_extinction_expression Fc^*^=kFc[1+0.001xFc^2^\l^3^/sin(2\q)]^-1/4^
_refine_ls_extinction_method SHELXL
_refine_ls_goodness_of_fit_ref 1.093
_refine_ls_hydrogen_treatment constr
_refine_ls_matrix_type full
_refine_ls_number_parameters 143
_refine_ls_number_reflns 1450
_refine_ls_number_restraints 0
_refine_ls_restrained_S_all 1.093
_refine_ls_R_factor_all 0.0502
_refine_ls_R_factor_gt 0.0464
_refine_ls_shift/su_max 0.000
_refine_ls_shift/su_mean 0.000
_refine_ls_structure_factor_coef Fsqd
_refine_ls_weighting_details 'calc w=1/[\s^2^(Fo^2^)+(0.0713P)^2^+0.0000P] where P=(Fo^2^+2Fc^2^)/3'
_refine_ls_weighting_scheme calc
_refine_ls_wR_factor_gt 0.1177
_refine_ls_wR_factor_ref 0.1205
_reflns_number_gt 1286
_reflns_number_total 1450
_reflns_threshold_expression >2sigma(I)
_cod_data_source_file ic901291b_si_001_09.cif
_cod_data_source_block 9
_cod_depositor_comments
;
The following automatic conversions were performed:
'_symmetry_cell_setting' value 'Orthorhombic' changed to 'orthorhombic'
according to '/home/saulius/struct/CIF-dictionaries/cif_core.dic'
dictionary named 'cif_core.dic' version 2.4.1 from
2010-06-29.

'_exptl_absorpt_correction_type' value 'MULTI-SCAN' changed
to 'multi-scan' according to
'/home/saulius/struct/CIF-dictionaries/cif_core.dic' dictionary named
'cif_core.dic' version 2.4.1 from
2010-06-29.

'_refine_ls_hydrogen_treatment' value 'CONSTR' changed to
'constr' according to '/home/saulius/struct/CIF-dictionaries/cif_core.dic'
dictionary named 'cif_core.dic' version 2.4.1 from 2010-06-29.

Automatic conversion script
Id: cif_fix_enum 1527 2010-12-29 10:47:43Z saulius 

The following automatic conversions were performed:

'_exptl_crystal_density_meas' value 'none' was changed to '?' - the
value is perceived as not measured.

Automatic conversion script
Id: cif_fix_values 3008 2015-01-20 13:52:24Z robertas 
;
_cod_original_cell_volume 1648.3(5)
_cod_database_code 4303679

loop_
_symmetry_equiv_pos_as_xyz
'x, y, z'
'-x+1/2, -y, z'
'-x+1/2, y+1/2, -z+1/2'
'x, -y+1/2, -z+1/2'
'-x, -y, -z'
'x-1/2, y, -z'
'x-1/2, -y-1/2, z-1/2'
'-x, y-1/2, z-1/2'

loop_
_atom_site_label
_atom_site_type_symbol
_atom_site_fract_x
_atom_site_fract_y
_atom_site_fract_z
_atom_site_U_iso_or_equiv
_atom_site_adp_type
_atom_site_occupancy
_atom_site_symmetry_multiplicity
_atom_site_calc_flag
_atom_site_refinement_flags
_atom_site_disorder_assembly
_atom_site_disorder_group
Tm1 Tm 0.02211(6) 0.2500 0.7500 0.0096(3) Uani 1 2 d S . .
Ag1 Ag -0.2500 0.0000 0.55121(8) 0.0303(4) Uani 1 2 d S . .
Ag2 Ag 0.05474(10) -0.00984(5) 0.67918(5) 0.0325(3) Uani 1 1 d . . .
O1 O -0.0530(6) 0.1407(4) 0.6235(4) 0.0170(12) Uani 1 1 d . . .
O2 O -0.0724(7) 0.0962(4) 0.4684(3) 0.0223(13) Uani 1 1 d . . .
O3 O 0.3201(6) 0.3365(3) 0.3147(3) 0.0133(11) Uani 1 1 d . . .
O4 O 0.4096(7) 0.4435(4) 0.6653(4) 0.0236(14) Uani 1 1 d . . .
O5 O 0.2157(8) 0.3663(4) 0.7455(3) 0.0181(14) Uani 1 1 d . . .
O6 O -0.2500 0.0000 0.7267(7) 0.030(2) Uani 1 2 d S . .
H6A H -0.1613 -0.0029 0.7578 0.036 Uiso 0.50 1 d PR . .
H6B H -0.3387 0.0029 0.7578 0.036 Uiso 0.50 1 d PR . .
N1 N 0.1361(7) 0.2753(4) 0.5872(4) 0.0125(13) Uani 1 1 d . . .
C1 C -0.0193(8) 0.1492(5) 0.5333(5) 0.0109(16) Uani 1 1 d . . .
C2 C 0.0921(9) 0.2284(5) 0.5068(6) 0.0114(15) Uani 1 1 d . . .
C3 C 0.1424(10) 0.2473(5) 0.4154(6) 0.0144(18) Uani 1 1 d . . .
H3 H 0.1049 0.2129 0.3628 0.017 Uiso 1 1 calc R . .
C4 C 0.2537(8) 0.3207(5) 0.4003(5) 0.0128(16) Uani 1 1 d . . .
C5 C 0.3001(9) 0.3701(5) 0.4843(5) 0.0161(17) Uani 1 1 d . . .
H5 H 0.3715 0.4192 0.4787 0.019 Uiso 1 1 calc R . .
C6 C 0.2405(8) 0.3463(5) 0.5741(5) 0.0128(16) Uani 1 1 d . . .
C7 C 0.2936(9) 0.3893(5) 0.6669(5) 0.0134(16) Uani 1 1 d . . .

loop_
_atom_site_aniso_label
_atom_site_aniso_U_11
_atom_site_aniso_U_22
_atom_site_aniso_U_33
_atom_site_aniso_U_23
_atom_site_aniso_U_13
_atom_site_aniso_U_12
Tm1 0.0153(4) 0.0068(4) 0.0067(4) -0.00053(15) 0.000 0.000
Ag1 0.0300(6) 0.0236(6) 0.0374(7) 0.000 0.000 -0.0132(4)
Ag2 0.0516(6) 0.0291(5) 0.0170(5) 0.0023(3) -0.0065(3) 0.0154(3)
O1 0.024(3) 0.014(3) 0.013(3) 0.000(2) 0.002(2) -0.001(2)
O2 0.033(3) 0.019(3) 0.015(3) -0.005(3) 0.004(2) -0.011(3)
O3 0.022(3) 0.007(3) 0.011(2) 0.001(2) 0.008(2) 0.001(2)
O4 0.025(3) 0.029(4) 0.017(3) -0.008(3) 0.002(2) -0.008(3)
O5 0.029(4) 0.014(3) 0.012(3) -0.001(2) 0.0005(19) -0.006(3)
O6 0.047(6) 0.016(5) 0.026(4) 0.000 0.000 -0.007(4)
N1 0.011(3) 0.014(3) 0.013(3) 0.001(3) -0.001(2) -0.005(3)
C1 0.013(4) 0.008(4) 0.011(4) -0.002(3) 0.002(3) 0.002(3)
C2 0.014(4) 0.007(3) 0.013(4) 0.000(3) 0.000(3) 0.006(3)
C3 0.012(4) 0.016(5) 0.016(4) -0.001(3) -0.003(4) -0.002(3)
C4 0.017(4) 0.011(4) 0.011(4) 0.002(3) 0.008(3) 0.007(3)
C5 0.019(4) 0.011(4) 0.019(4) 0.001(3) 0.002(3) -0.007(3)
C6 0.017(4) 0.007(4) 0.014(4) -0.002(3) 0.000(3) 0.001(3)
C7 0.016(4) 0.005(4) 0.020(4) 0.000(3) 0.000(3) -0.002(3)

loop_
_atom_type_symbol
_atom_type_description
_atom_type_scat_dispersion_real
_atom_type_scat_dispersion_imag
_atom_type_scat_source
C C 0.0033 0.0016 'International Tables Vol C Tables 4.2.6.8 and 6.1.1.4'
H H 0.0000 0.0000 'International Tables Vol C Tables 4.2.6.8 and 6.1.1.4'
N N 0.0061 0.0033 'International Tables Vol C Tables 4.2.6.8 and 6.1.1.4'
O O 0.0106 0.0060 'International Tables Vol C Tables 4.2.6.8 and 6.1.1.4'
Ag Ag -0.8971 1.1015 'International Tables Vol C Tables 4.2.6.8 and 6.1.1.4'
Tm Tm -0.3139 5.2483 'International Tables Vol C Tables 4.2.6.8 and 6.1.1.4'

loop_
_geom_angle_atom_site_label_1
_geom_angle_atom_site_label_2
_geom_angle_atom_site_label_3
_geom_angle
_geom_angle_site_symmetry_1
_geom_angle_site_symmetry_3
_geom_angle_publ_flag
O3 Tm1 O3 85.1(3) 6_556 7_566 ?
O3 Tm1 O5 95.5(2) 6_556 . ?
O3 Tm1 O5 156.64(17) 7_566 . ?
O3 Tm1 O5 156.64(17) 6_556 4_556 ?
O3 Tm1 O5 95.5(2) 7_566 4_556 ?
O5 Tm1 O5 93.1(3) . 4_556 ?
O3 Tm1 O1 84.02(18) 6_556 . ?
O3 Tm1 O1 74.17(17) 7_566 . ?
O5 Tm1 O1 129.17(16) . . ?
O5 Tm1 O1 73.77(18) 4_556 . ?
O3 Tm1 O1 74.17(17) 6_556 4_556 ?
O3 Tm1 O1 84.02(18) 7_566 4_556 ?
O5 Tm1 O1 73.77(18) . 4_556 ?
O5 Tm1 O1 129.17(16) 4_556 4_556 ?
O1 Tm1 O1 150.3(2) . 4_556 ?
O3 Tm1 N1 136.22(18) 6_556 4_556 ?
O3 Tm1 N1 81.17(19) 7_566 4_556 ?
O5 Tm1 N1 82.38(19) . 4_556 ?
O5 Tm1 N1 66.51(18) 4_556 4_556 ?
O1 Tm1 N1 130.4(2) . 4_556 ?
O1 Tm1 N1 63.20(18) 4_556 4_556 ?
O3 Tm1 N1 81.17(19) 6_556 . ?
O3 Tm1 N1 136.22(18) 7_566 . ?
O5 Tm1 N1 66.51(18) . . ?
O5 Tm1 N1 82.38(19) 4_556 . ?
O1 Tm1 N1 63.20(18) . . ?
O1 Tm1 N1 130.4(2) 4_556 . ?
N1 Tm1 N1 134.6(3) 4_556 . ?
O2 Ag1 O2 121.7(2) 2_455 . ?
O2 Ag1 O6 119.15(12) 2_455 . ?
O2 Ag1 O6 119.15(12) . . ?
O2 Ag1 Ag2 140.25(14) 2_455 . ?
O2 Ag1 Ag2 77.62(14) . . ?
O6 Ag1 Ag2 55.31(2) . . ?
O2 Ag1 Ag2 77.62(14) 2_455 2_455 ?
O2 Ag1 Ag2 140.25(14) . 2_455 ?
O6 Ag1 Ag2 55.31(2) . 2_455 ?
Ag2 Ag1 Ag2 110.62(5) . 2_455 ?
O4 Ag2 O2 129.3(2) 3_546 5_556 ?
O4 Ag2 O1 127.0(2) 3_546 . ?
O2 Ag2 O1 103.09(18) 5_556 . ?
O4 Ag2 Ag1 131.24(14) 3_546 . ?
O2 Ag2 Ag1 65.96(14) 5_556 . ?
O1 Ag2 Ag1 59.29(12) . . ?
O4 Ag2 Ag2 84.02(14) 3_546 2 ?
O2 Ag2 Ag2 89.14(14) 5_556 2 ?
O1 Ag2 Ag2 106.29(12) . 2 ?
Ag1 Ag2 Ag2 144.46(2) . 2 ?
O4 Ag2 H6A 69.0 3_546 . ?
O2 Ag2 H6A 120.9 5_556 . ?
O1 Ag2 H6A 78.9 . . ?
Ag1 Ag2 H6A 65.6 . . ?
Ag2 Ag2 H6A 148.1 2 . ?
C1 O1 Tm1 124.8(5) . . ?
C1 O1 Ag2 107.7(5) . . ?
Tm1 O1 Ag2 105.41(19) . . ?
C1 O2 Ag1 104.3(4) . . ?
C1 O2 Ag2 154.3(5) . 5_556 ?
Ag1 O2 Ag2 97.7(2) . 5_556 ?
C4 O3 Tm1 124.0(4) . 6_656 ?
C7 O4 Ag2 106.0(5) . 3_556 ?
C7 O5 Tm1 123.4(5) . . ?
Ag1 O6 H6A 120.0 . . ?
Ag1 O6 H6B 120.0 . . ?
H6A O6 H6B 120.0 . . ?
C2 N1 C6 116.7(6) . . ?
C2 N1 Tm1 124.3(5) . . ?
C6 N1 Tm1 118.7(5) . . ?
O2 C1 O1 123.4(7) . . ?
O2 C1 C2 120.6(6) . . ?
O1 C1 C2 116.0(7) . . ?
N1 C2 C3 124.9(7) . . ?
N1 C2 C1 110.7(7) . . ?
C3 C2 C1 124.3(7) . . ?
C2 C3 C4 119.2(8) . . ?
C2 C3 H3 120.4 . . ?
C4 C3 H3 120.4 . . ?
O3 C4 C5 121.6(7) . . ?
O3 C4 C3 122.1(7) . . ?
C5 C4 C3 116.1(7) . . ?
C6 C5 C4 120.3(7) . . ?
C6 C5 H5 119.9 . . ?
C4 C5 H5 119.9 . . ?
N1 C6 C5 122.8(7) . . ?
N1 C6 C7 113.3(6) . . ?
C5 C6 C7 123.7(7) . . ?
O4 C7 O5 124.3(7) . . ?
O4 C7 C6 118.8(7) . . ?
O5 C7 C6 117.0(6) . . ?

loop_
_geom_bond_atom_site_label_1
_geom_bond_atom_site_label_2
_geom_bond_distance
_geom_bond_site_symmetry_2
_geom_bond_publ_flag
Tm1 O3 2.274(5) 6_556 ?
Tm1 O3 2.274(5) 7_566 ?
Tm1 O5 2.332(6) . ?
Tm1 O5 2.332(6) 4_556 ?
Tm1 O1 2.431(5) . ?
Tm1 O1 2.431(5) 4_556 ?
Tm1 N1 2.447(6) 4_556 ?
Tm1 N1 2.447(6) . ?
Ag1 O2 2.325(5) 2_455 ?
Ag1 O2 2.325(5) . ?
Ag1 O6 2.401(9) . ?
Ag1 Ag2 3.0762(10) . ?
Ag1 Ag2 3.0762(10) 2_455 ?
Ag2 O4 2.253(5) 3_546 ?
Ag2 O2 2.383(5) 5_556 ?
Ag2 O1 2.483(6) . ?
Ag2 Ag2 3.2489(17) 2 ?
Ag2 H6A 2.0911 . ?
O1 C1 1.271(9) . ?
O2 C1 1.255(9) . ?
O2 Ag2 2.383(5) 5_556 ?
O3 C4 1.313(8) . ?
O3 Tm1 2.274(5) 6_656 ?
O4 C7 1.243(9) . ?
O4 Ag2 2.253(5) 3_556 ?
O5 C7 1.298(9) . ?
O6 H6A 0.8500 . ?
O6 H6B 0.8500 . ?
N1 C2 1.344(10) . ?
N1 C6 1.359(9) . ?
C1 C2 1.520(10) . ?
C2 C3 1.347(12) . ?
C3 C4 1.426(10) . ?
C3 H3 0.9300 . ?
C4 C5 1.408(11) . ?
C5 C6 1.369(11) . ?
C5 H5 0.9300 . ?
C6 C7 1.483(11) . ?

loop_
_geom_torsion_atom_site_label_1
_geom_torsion_atom_site_label_2
_geom_torsion_atom_site_label_3
_geom_torsion_atom_site_label_4
_geom_torsion
_geom_torsion_site_symmetry_1
_geom_torsion_site_symmetry_2
_geom_torsion_site_symmetry_3
_geom_torsion_site_symmetry_4
_geom_torsion_publ_flag
O2 Ag1 Ag2 O4 -72.5(3) 2_455 . . 3_546 ?
O2 Ag1 Ag2 O4 162.3(3) . . . 3_546 ?
O6 Ag1 Ag2 O4 23.0(2) . . . 3_546 ?
Ag2 Ag1 Ag2 O4 23.0(2) 2_455 . . 3_546 ?
O2 Ag1 Ag2 O2 49.7(3) 2_455 . . 5_556 ?
O2 Ag1 Ag2 O2 -75.6(2) . . . 5_556 ?
O6 Ag1 Ag2 O2 145.08(14) . . . 5_556 ?
Ag2 Ag1 Ag2 O2 145.08(14) 2_455 . . 5_556 ?
O2 Ag1 Ag2 O1 173.3(2) 2_455 . . . ?
O2 Ag1 Ag2 O1 48.01(19) . . . . ?
O6 Ag1 Ag2 O1 -91.31(13) . . . . ?
Ag2 Ag1 Ag2 O1 -91.31(13) 2_455 . . . ?
O2 Ag1 Ag2 Ag2 99.0(2) 2_455 . . 2 ?
O2 Ag1 Ag2 Ag2 -26.31(15) . . . 2 ?
O6 Ag1 Ag2 Ag2 -165.63(7) . . . 2 ?
Ag2 Ag1 Ag2 Ag2 -165.63(7) 2_455 . . 2 ?
O3 Tm1 O1 C1 75.0(5) 6_556 . . . ?
O3 Tm1 O1 C1 161.7(6) 7_566 . . . ?
O5 Tm1 O1 C1 -17.2(6) . . . . ?
O5 Tm1 O1 C1 -97.6(6) 4_556 . . . ?
O1 Tm1 O1 C1 117.5(5) 4_556 . . . ?
N1 Tm1 O1 C1 -135.1(5) 4_556 . . . ?
N1 Tm1 O1 C1 -8.1(5) . . . . ?
O3 Tm1 O1 Ag2 -159.7(2) 6_556 . . . ?
O3 Tm1 O1 Ag2 -73.09(19) 7_566 . . . ?
O5 Tm1 O1 Ag2 108.1(3) . . . . ?
O5 Tm1 O1 Ag2 27.61(19) 4_556 . . . ?
O1 Tm1 O1 Ag2 -117.31(17) 4_556 . . . ?
N1 Tm1 O1 Ag2 -9.9(3) 4_556 . . . ?
N1 Tm1 O1 Ag2 117.2(2) . . . . ?
O4 Ag2 O1 C1 164.8(4) 3_546 . . . ?
O2 Ag2 O1 C1 -23.0(5) 5_556 . . . ?
Ag1 Ag2 O1 C1 -74.3(4) . . . . ?
Ag2 Ag2 O1 C1 70.0(4) 2 . . . ?
O4 Ag2 O1 Tm1 29.6(3) 3_546 . . . ?
O2 Ag2 O1 Tm1 -158.25(19) 5_556 . . . ?
Ag1 Ag2 O1 Tm1 150.4(2) . . . . ?
Ag2 Ag2 O1 Tm1 -65.27(17) 2 . . . ?
O2 Ag1 O2 C1 167.9(5) 2_455 . . . ?
O6 Ag1 O2 C1 -12.1(5) . . . . ?
Ag2 Ag1 O2 C1 -49.9(4) . . . . ?
Ag2 Ag1 O2 C1 57.5(5) 2_455 . . . ?
O2 Ag1 O2 Ag2 -25.36(9) 2_455 . . 5_556 ?
O6 Ag1 O2 Ag2 154.64(9) . . . 5_556 ?
Ag2 Ag1 O2 Ag2 116.79(18) . . . 5_556 ?
Ag2 Ag1 O2 Ag2 -135.76(12) 2_455 . . 5_556 ?
O3 Tm1 O5 C7 -79.5(6) 6_556 . . . ?
O3 Tm1 O5 C7 -169.9(5) 7_566 . . . ?
O5 Tm1 O5 C7 78.7(6) 4_556 . . . ?
O1 Tm1 O5 C7 7.2(7) . . . . ?
O1 Tm1 O5 C7 -151.3(7) 4_556 . . . ?
N1 Tm1 O5 C7 144.5(7) 4_556 . . . ?
N1 Tm1 O5 C7 -1.6(6) . . . . ?
O3 Tm1 N1 C2 -79.3(6) 6_556 . . . ?
O3 Tm1 N1 C2 -5.9(7) 7_566 . . . ?
O5 Tm1 N1 C2 -179.2(7) . . . . ?
O5 Tm1 N1 C2 84.1(6) 4_556 . . . ?
O1 Tm1 N1 C2 8.4(5) . . . . ?
O1 Tm1 N1 C2 -139.6(5) 4_556 . . . ?
N1 Tm1 N1 C2 129.9(6) 4_556 . . . ?
O3 Tm1 N1 C6 94.7(5) 6_556 . . . ?
O3 Tm1 N1 C6 168.1(4) 7_566 . . . ?
O5 Tm1 N1 C6 -5.2(5) . . . . ?
O5 Tm1 N1 C6 -101.9(5) 4_556 . . . ?
O1 Tm1 N1 C6 -177.6(6) . . . . ?
O1 Tm1 N1 C6 34.4(6) 4_556 . . . ?
N1 Tm1 N1 C6 -56.1(5) 4_556 . . . ?
Ag1 O2 C1 O1 5.2(8) . . . . ?
Ag2 O2 C1 O1 -143.1(8) 5_556 . . . ?
Ag1 O2 C1 C2 -175.1(5) . . . . ?
Ag2 O2 C1 C2 36.6(16) 5_556 . . . ?
Tm1 O1 C1 O2 -173.1(5) . . . . ?
Ag2 O1 C1 O2 62.7(8) . . . . ?
Tm1 O1 C1 C2 7.2(8) . . . . ?
Ag2 O1 C1 C2 -117.1(6) . . . . ?
C6 N1 C2 C3 -0.7(11) . . . . ?
Tm1 N1 C2 C3 173.4(6) . . . . ?
C6 N1 C2 C1 177.8(6) . . . . ?
Tm1 N1 C2 C1 -8.1(8) . . . . ?
O2 C1 C2 N1 -179.1(7) . . . . ?
O1 C1 C2 N1 0.6(9) . . . . ?
O2 C1 C2 C3 -0.6(12) . . . . ?
O1 C1 C2 C3 179.1(7) . . . . ?
N1 C2 C3 C4 1.6(12) . . . . ?
C1 C2 C3 C4 -176.7(7) . . . . ?
Tm1 O3 C4 C5 98.7(8) 6_656 . . . ?
Tm1 O3 C4 C3 -75.4(8) 6_656 . . . ?
C2 C3 C4 O3 172.8(7) . . . . ?
C2 C3 C4 C5 -1.5(11) . . . . ?
O3 C4 C5 C6 -173.6(7) . . . . ?
C3 C4 C5 C6 0.8(11) . . . . ?
C2 N1 C6 C5 -0.2(11) . . . . ?
Tm1 N1 C6 C5 -174.6(6) . . . . ?
C2 N1 C6 C7 -175.1(6) . . . . ?
Tm1 N1 C6 C7 10.4(8) . . . . ?
C4 C5 C6 N1 0.1(12) . . . . ?
C4 C5 C6 C7 174.5(7) . . . . ?
Ag2 O4 C7 O5 -0.9(10) 3_556 . . . ?
Ag2 O4 C7 C6 -179.9(5) 3_556 . . . ?
Tm1 O5 C7 O4 -171.4(6) . . . . ?
Tm1 O5 C7 C6 7.6(10) . . . . ?
N1 C6 C7 O4 167.5(7) . . . . ?
C5 C6 C7 O4 -7.5(12) . . . . ?
N1 C6 C7 O5 -11.6(10) . . . . ?
C5 C6 C7 O5 173.4(7) . . . . ?
